data_7132939
loop_
_publ_author_name
'Gilbert-Bass, Kito'
'Stennett, Cary R.'
'Grotjahn, Robin'
'Ziller, Joseph W.'
'Furche, Filipp'
'Evans, William J.'

_publ_section_title
;
 Exploring sulfur donor atom coordination chemistry with La(II), Nd(II),
 and Tm(II) using a terphenylthiolate ligand.
;
_journal_issue 34
_journal_name_full 'Chemical communications (Cambridge, England)'
_journal_page_first 4601
_journal_page_last 4604
_journal_paper_doi 10.1039/d4cc01037j
_journal_volume 60
_journal_year 2024
_chemical_formula_moiety 'C84 H108 N2 S2 Sm'
_chemical_formula_sum 'C84 H108 N2 S2 Sm'
_chemical_formula_weight 1360.19
_chemical_melting_point ?
_chemical_properties_physical Air-sensitive,Moisture-sensitive,Oxygen-sensitive
_space_group_crystal_system orthorhombic
_space_group_IT_number 60
_space_group_name_Hall '-P 2n 2ab'
_space_group_name_H-M_alt 'P b c n'
_atom_sites_solution_hydrogens geom
_atom_sites_solution_primary direct
_atom_sites_solution_secondary difmap
_audit_creation_date 2024-01-24
_audit_creation_method
;
Olex2 1.5
(compiled 2023.08.24 svn.re1ec1418 for OlexSys, GUI svn.r6817)
;
_audit_update_record
;
2024-01-24 deposited with the CCDC.	2024-03-28 downloaded from the CCDC.
;
_cell_angle_alpha 90
_cell_angle_beta 90
_cell_angle_gamma 90
_cell_formula_units_Z 4
_cell_length_a 16.0032(13)
_cell_length_b 18.7417(15)
_cell_length_c 24.3011(19)
_cell_measurement_reflns_used 9584
_cell_measurement_temperature 93.15
_cell_measurement_theta_max 30.48
_cell_measurement_theta_min 2.33
_cell_volume 7288.6(10)
_computing_cell_refinement 'Bruker SAINT 8.34a, 2013'
_computing_data_collection 'Bruker APEX2 2014.11-0, 2014'
_computing_data_reduction 'Bruker SAINT 8.34a, 2013'
_computing_molecular_graphics 'Olex2 1.5 (Dolomanov et al., 2009)'
_computing_publication_material 'Olex2 1.5 (Dolomanov et al., 2009)'
_computing_structure_refinement 'SHELXL-2014/7 (Sheldrick, 2014)'
_computing_structure_solution 'Bruker SHELXTL 2014/4 (XT)'
_diffrn_ambient_temperature 93.15
_diffrn_measured_fraction_theta_full 1.000
_diffrn_measured_fraction_theta_max 0.996
_diffrn_measurement_device_type 'Bruker APEX-II CCD'
_diffrn_measurement_method '\f and \w scans'
_diffrn_radiation_type MoK\a
_diffrn_radiation_wavelength 0.71073
_diffrn_reflns_av_R_equivalents 0.0441
_diffrn_reflns_av_unetI/netI 0.0277
_diffrn_reflns_Laue_measured_fraction_full 1.000
_diffrn_reflns_Laue_measured_fraction_max 0.996
_diffrn_reflns_limit_h_max 22
_diffrn_reflns_limit_h_min -22
_diffrn_reflns_limit_k_max 26
_diffrn_reflns_limit_k_min -26
_diffrn_reflns_limit_l_max 34
_diffrn_reflns_limit_l_min -34
_diffrn_reflns_number 88008
_diffrn_reflns_point_group_measured_fraction_full 1.000
_diffrn_reflns_point_group_measured_fraction_max 0.996
_diffrn_reflns_theta_full 25.242
_diffrn_reflns_theta_max 30.521
_diffrn_reflns_theta_min 1.871
_diffrn_source_current 30.0
_diffrn_source_power 1.5
_diffrn_source_voltage 50.0
_diffrn_standards_number 0
_exptl_absorpt_coefficient_mu 0.908
_exptl_absorpt_correction_T_max 0.7461
_exptl_absorpt_correction_T_min 0.6904
_exptl_absorpt_correction_type multi-scan
_exptl_absorpt_process_details
;
SADABS-2014/5 (Bruker,2014/5) was used for absorption correction.
wR2(int) was 0.0671 before and 0.0515 after correction.
The Ratio of minimum to maximum transmission is 0.9253.
The \l/2 correction factor is 0.00150.
;
_exptl_crystal_colour red
_exptl_crystal_colour_primary red
_exptl_crystal_density_diffrn 1.240
_exptl_crystal_density_meas ?
_exptl_crystal_density_method 'not measured'
_exptl_crystal_description block
_exptl_crystal_F_000 2880
_exptl_crystal_size_max 0.335
_exptl_crystal_size_mid 0.285
_exptl_crystal_size_min 0.206
_refine_diff_density_max 0.534
_refine_diff_density_min -0.790
_refine_diff_density_rms 0.072
_refine_ls_extinction_method none
_refine_ls_goodness_of_fit_ref 1.146
_refine_ls_hydrogen_treatment constr
_refine_ls_matrix_type full
_refine_ls_number_parameters 458
_refine_ls_number_reflns 11106
_refine_ls_number_restraints 26
_refine_ls_restrained_S_all 1.150
_refine_ls_R_factor_all 0.0556
_refine_ls_R_factor_gt 0.0433
_refine_ls_shift/su_max 0.002
_refine_ls_shift/su_mean 0.000
_refine_ls_structure_factor_coef Fsqd
_refine_ls_weighting_details 'w=1/[\s^2^(Fo^2^)+(0.0342P)^2^+7.4898P] where P=(Fo^2^+2Fc^2^)/3'
_refine_ls_weighting_scheme calc
_refine_ls_wR_factor_gt 0.0978
_refine_ls_wR_factor_ref 0.1027
_reflns_Friedel_coverage 0.000
_reflns_number_gt 9327
_reflns_number_total 11106
_reflns_threshold_expression 'I > 2\s(I)'
_cod_data_source_file d4cc01037j2.cif
_cod_data_source_block crs289
_cod_depositor_comments
;
The following automatic conversions were performed:

data item '_chemical_melting_point' value 'not measured' was changed
to '?' -- the value is undefined or not given.

data item '_exptl_crystal_density_meas' value 'not measured' was
changed to '?' -- the value is perceived as not measured.

Automatic conversion script
Id: cif_fix_values 8170 2020-07-09 18:12:32Z antanas 

 Adding full bibliography for 7132934--7132940.cif.
;
_cod_database_code 7132939
_shelx_space_group_comment
;
The symmetry employed for this shelxl refinement is uniquely defined
by the following loop, which should always be used as a source of
symmetry information in preference to the above space-group names.
They are only intended as comments.
;
_shelx_estimated_absorpt_t_max 0.835
_shelx_estimated_absorpt_t_min 0.751
_olex2_refinement_description
;
1. Restrained distances
 C32-C31 = C33A-C31 = C33-C31 = C32A-C31
 1.54 with sigma of 0.02
 C35A-C34 = C35-C34 = C36-C34 = C36A-C34
 1.54 with sigma of 0.02
2. Uiso/Uaniso restraints and constraints
C32 \\sim C33 \\sim C33A \\sim C32A: within 2A with sigma of 0.005 and sigma
for terminal atoms of 0.01 within 2A
3. Others
 Fixed Sof: Sm1(0.5) H31(0.7) H31A(0.3) C32(0.7) H32A(0.7) H32B(0.7) H32C(0.7)
 C33(0.7) H33A(0.7) H33B(0.7) H33C(0.7) H34(0.5) H34A(0.5) C35(0.5) H35A(0.5)
 H35B(0.5) H35C(0.5) C36(0.5) H36A(0.5) H36B(0.5) H36C(0.5) C33A(0.3) H33D(0.3)
 H33E(0.3) H33F(0.3) C35A(0.5) H35D(0.5) H35E(0.5) H35F(0.5) C32A(0.3)
 H32D(0.3) H32E(0.3) H32F(0.3) C36A(0.5) H36D(0.5) H36E(0.5) H36F(0.5)
4.a Ternary CH refined with riding coordinates:
 C13(H13), C16(H16), C19(H19), C28(H28), C31(H31), C31(H31A), C34(H34),
 C34(H34A)
4.b Aromatic/amide H refined with riding coordinates:
 C3(H3), C4(H4), C5(H5), C9(H9), C11(H11), C24(H24), C26(H26), C38(H38),
 C39(H39), C40(H40), C41(H41), C42(H42)
4.c Idealised Me refined as rotating group:
 C14(H14A,H14B,H14C), C15(H15A,H15B,H15C), C17(H17A,H17B,H17C), C18(H18A,H18B,
 H18C), C20(H20A,H20B,H20C), C21(H21A,H21B,H21C), C29(H29A,H29B,H29C), C30(H30A,
 H30B,H30C), C32(H32A,H32B,H32C), C33(H33A,H33B,H33C), C35(H35A,H35B,H35C),
 C36(H36A,H36B,H36C), C33A(H33D,H33E,H33F), C35A(H35D,H35E,H35F), C32A(H32D,
 H32E,H32F), C36A(H36D,H36E,H36F)
;
_olex2_submission_special_instructions 'No special instructions were received'

loop_
_space_group_symop_operation_xyz
'x, y, z'
'-x+1/2, -y+1/2, z+1/2'
'-x, y, -z+1/2'
'x+1/2, -y+1/2, -z'
'-x, -y, -z'
'x-1/2, y-1/2, -z-1/2'
'x, -y, z-1/2'
'-x-1/2, y-1/2, z'

loop_
_atom_site_label
_atom_site_type_symbol
_atom_site_fract_x
_atom_site_fract_y
_atom_site_fract_z
_atom_site_U_iso_or_equiv
_atom_site_adp_type
_atom_site_occupancy
_atom_site_site_symmetry_order
_atom_site_calc_flag
_atom_site_refinement_flags_posn
_atom_site_refinement_flags_adp
_atom_site_refinement_flags_occupancy
_atom_site_disorder_assembly
_atom_site_disorder_group
Sm1 Sm 0.51285(2) 0.32469(2) 0.74328(2) 0.01845(8) Uani 0.5 1 d . . P . .
S1 S 0.42885(3) 0.27395(3) 0.65444(2) 0.02187(10) Uani 1 1 d . . . . .
N1 N 0.51175(10) 0.44302(8) 0.77658(6) 0.0184(3) Uani 1 1 d . . . . .
C1 C 0.32748(12) 0.23782(10) 0.65869(7) 0.0187(3) Uani 1 1 d . . . . .
C2 C 0.28125(12) 0.23929(11) 0.70772(7) 0.0217(4) Uani 1 1 d . . . . .
C3 C 0.20431(14) 0.20478(13) 0.71071(8) 0.0278(4) Uani 1 1 d . . . . .
H3 H 0.173459 0.206033 0.744096 0.033 Uiso 1 1 calc R U . . .
C4 C 0.17202(14) 0.16858(13) 0.66561(9) 0.0302(5) Uani 1 1 d . . . . .
H4 H 0.120519 0.143617 0.668378 0.036 Uiso 1 1 calc R U . . .
C5 C 0.21625(13) 0.16941(12) 0.61629(8) 0.0258(4) Uani 1 1 d . . . . .
H5 H 0.193497 0.146061 0.584990 0.031 Uiso 1 1 calc R U . . .
C6 C 0.29311(12) 0.20372(10) 0.61183(7) 0.0189(3) Uani 1 1 d . . . . .
C7 C 0.31344(13) 0.27798(12) 0.75736(7) 0.0228(4) Uani 1 1 d . . . . .
C8 C 0.29940(12) 0.35271(11) 0.76160(7) 0.0215(4) Uani 1 1 d . . . . .
C9 C 0.32252(13) 0.38788(12) 0.80995(8) 0.0245(4) Uani 1 1 d . . . . .
H9 H 0.314537 0.438018 0.812325 0.029 Uiso 1 1 calc R U . . .
C10 C 0.35705(13) 0.35186(12) 0.85506(8) 0.0245(4) Uani 1 1 d . . . . .
C11 C 0.37265(13) 0.27970(12) 0.84925(8) 0.0258(4) Uani 1 1 d . . . . .
H11 H 0.398418 0.254898 0.878818 0.031 Uiso 1 1 calc R U . . .
C12 C 0.35175(13) 0.24129(12) 0.80101(8) 0.0248(4) Uani 1 1 d . . . . .
C13 C 0.25422(13) 0.39362(11) 0.71607(8) 0.0240(4) Uani 1 1 d . . . . .
H13 H 0.270689 0.372181 0.679986 0.029 Uiso 1 1 calc R U . . .
C14 C 0.15968(16) 0.38608(16) 0.72213(11) 0.0416(6) Uani 1 1 d . . . . .
H14A H 0.144774 0.335376 0.723087 0.062 Uiso 1 1 calc R U . . .
H14B H 0.131951 0.409008 0.690827 0.062 Uiso 1 1 calc R U . . .
H14C H 0.141637 0.409007 0.756372 0.062 Uiso 1 1 calc R U . . .
C15 C 0.27493(14) 0.47318(12) 0.71419(9) 0.0291(4) Uani 1 1 d . . . . .
H15A H 0.250625 0.496940 0.746355 0.044 Uiso 1 1 calc R U . . .
H15B H 0.251725 0.494113 0.680541 0.044 Uiso 1 1 calc R U . . .
H15C H 0.335712 0.479523 0.714469 0.044 Uiso 1 1 calc R U . . .
C16 C 0.37140(14) 0.39322(13) 0.90837(8) 0.0293(5) Uani 1 1 d . . . . .
H16 H 0.398733 0.439416 0.898363 0.035 Uiso 1 1 calc R U . . .
C17 C 0.28738(16) 0.41111(15) 0.93560(10) 0.0377(5) Uani 1 1 d . . . . .
H17A H 0.258673 0.366812 0.945681 0.057 Uiso 1 1 calc R U . . .
H17B H 0.252676 0.438198 0.909763 0.057 Uiso 1 1 calc R U . . .
H17C H 0.297182 0.439732 0.968723 0.057 Uiso 1 1 calc R U . . .
C18 C 0.42744(17) 0.35617(17) 0.94942(9) 0.0414(6) Uani 1 1 d . . . . .
H18A H 0.437161 0.387691 0.980947 0.062 Uiso 1 1 calc R U . . .
H18B H 0.480944 0.344664 0.931913 0.062 Uiso 1 1 calc R U . . .
H18C H 0.400589 0.312104 0.962014 0.062 Uiso 1 1 calc R U . . .
C19 C 0.36876(15) 0.16083(12) 0.80330(9) 0.0298(4) Uani 1 1 d . . . . .
H19 H 0.418631 0.155007 0.827689 0.036 Uiso 1 1 calc R U . . .
C20 C 0.29665(17) 0.12271(15) 0.83297(10) 0.0393(6) Uani 1 1 d . . . . .
H20A H 0.285301 0.146721 0.868004 0.059 Uiso 1 1 calc R U . . .
H20B H 0.312178 0.072950 0.839959 0.059 Uiso 1 1 calc R U . . .
H20C H 0.246497 0.124161 0.809858 0.059 Uiso 1 1 calc R U . . .
C21 C 0.39017(16) 0.12132(13) 0.74992(9) 0.0321(5) Uani 1 1 d . . . . .
H21A H 0.339151 0.114212 0.728298 0.048 Uiso 1 1 calc R U . . .
H21B H 0.414882 0.074879 0.758783 0.048 Uiso 1 1 calc R U . . .
H21C H 0.430157 0.149603 0.728544 0.048 Uiso 1 1 calc R U . . .
C22 C 0.33679(12) 0.20417(10) 0.55738(7) 0.0185(3) Uani 1 1 d . . . . .
C23 C 0.39207(13) 0.14868(10) 0.54328(8) 0.0216(4) Uani 1 1 d . . . . .
C24 C 0.42835(14) 0.14791(11) 0.49123(8) 0.0257(4) Uani 1 1 d . . . . .
H24 H 0.465368 0.110250 0.481725 0.031 Uiso 1 1 calc R U . . .
C25 C 0.41166(14) 0.20097(12) 0.45286(8) 0.0262(4) Uani 1 1 d . . . . .
C26 C 0.35824(13) 0.25585(11) 0.46767(8) 0.0246(4) Uani 1 1 d . . . . .
H26 H 0.346719 0.292494 0.441749 0.029 Uiso 1 1 calc R U . . .
C27 C 0.32080(12) 0.25901(10) 0.51952(8) 0.0205(4) Uani 1 1 d . . . . .
C28 C 0.41276(15) 0.08974(11) 0.58402(9) 0.0282(4) Uani 1 1 d . . . . .
H28 H 0.399265 0.107793 0.621708 0.034 Uiso 1 1 calc R U . . .
C29 C 0.35721(18) 0.02454(12) 0.57303(10) 0.0385(6) Uani 1 1 d . . . . .
H29A H 0.298357 0.038138 0.576783 0.058 Uiso 1 1 calc R U . . .
H29B H 0.370433 -0.013102 0.599635 0.058 Uiso 1 1 calc R U . . .
H29C H 0.367370 0.006929 0.535650 0.058 Uiso 1 1 calc R U . . .
C30 C 0.50508(17) 0.06883(13) 0.58345(10) 0.0376(5) Uani 1 1 d . . . . .
H30A H 0.517798 0.043362 0.549237 0.056 Uiso 1 1 calc R U . . .
H30B H 0.517006 0.037811 0.614950 0.056 Uiso 1 1 calc R U . . .
H30C H 0.539614 0.111900 0.585794 0.056 Uiso 1 1 calc R U . . .
C31 C 0.45198(17) 0.20034(14) 0.39618(10) 0.0371(5) Uani 1 1 d D . . . .
H31 H 0.433798 0.243427 0.375062 0.044 Uiso 0.7 1 calc R U P A 1
H31A H 0.479912 0.247925 0.393300 0.044 Uiso 0.3 1 calc R U P B 2
C32 C 0.4270(3) 0.1316(2) 0.36398(15) 0.0466(9) Uani 0.7 1 d D U P C 1
H32A H 0.444461 0.089435 0.384859 0.070 Uiso 0.7 1 calc R U P C 1
H32B H 0.454575 0.131567 0.327968 0.070 Uiso 0.7 1 calc R U P C 1
H32C H 0.366268 0.130632 0.358862 0.070 Uiso 0.7 1 calc R U P C 1
C33 C 0.5469(3) 0.2003(3) 0.4016(2) 0.0589(13) Uani 0.7 1 d D U P C 1
H33A H 0.564291 0.239352 0.425818 0.088 Uiso 0.7 1 calc R U P C 1
H33B H 0.572226 0.206681 0.365199 0.088 Uiso 0.7 1 calc R U P C 1
H33C H 0.565319 0.154694 0.417243 0.088 Uiso 0.7 1 calc R U P C 1
C34 C 0.26690(13) 0.32313(11) 0.53415(8) 0.0257(4) Uani 1 1 d D . . . .
H34 H 0.255225 0.320766 0.574536 0.031 Uiso 0.5 1 calc R U P D 1
H34A H 0.233373 0.309355 0.567212 0.031 Uiso 0.5 1 calc R U P E 2
C35 C 0.1858(5) 0.3243(5) 0.5055(4) 0.052(2) Uani 0.5 1 d D . P F 1
H35A H 0.195071 0.322787 0.465632 0.078 Uiso 0.5 1 calc R U P F 1
H35B H 0.155705 0.368146 0.515038 0.078 Uiso 0.5 1 calc R U P F 1
H35C H 0.152647 0.282824 0.516684 0.078 Uiso 0.5 1 calc R U P F 1
C36 C 0.3156(4) 0.3952(3) 0.5228(3) 0.0400(14) Uani 0.5 1 d D . P F 1
H36A H 0.371007 0.392793 0.539900 0.060 Uiso 0.5 1 calc R U P F 1
H36B H 0.284236 0.435201 0.538538 0.060 Uiso 0.5 1 calc R U P F 1
H36C H 0.321678 0.402097 0.483067 0.060 Uiso 0.5 1 calc R U P F 1
C37 C 0.50253(12) 0.49846(10) 0.81413(8) 0.0196(3) Uani 1 1 d . . . . .
C38 C 0.45000(12) 0.55757(11) 0.80699(8) 0.0233(4) Uani 1 1 d . . . . .
H38 H 0.422031 0.564990 0.772989 0.028 Uiso 1 1 calc R U . . .
C39 C 0.43933(14) 0.60519(12) 0.85022(9) 0.0300(5) Uani 1 1 d . . . . .
H39 H 0.402803 0.644724 0.845777 0.036 Uiso 1 1 calc R U . . .
C40 C 0.48134(14) 0.59601(13) 0.90012(9) 0.0302(5) Uani 1 1 d . . . . .
H40 H 0.473714 0.629215 0.929222 0.036 Uiso 1 1 calc R U . . .
C41 C 0.53408(14) 0.53825(12) 0.90682(8) 0.0269(4) Uani 1 1 d . . . . .
H41 H 0.563245 0.531981 0.940526 0.032 Uiso 1 1 calc R U . . .
C42 C 0.54453(13) 0.48944(11) 0.86451(8) 0.0233(4) Uani 1 1 d . . . . .
H42 H 0.580361 0.449563 0.869584 0.028 Uiso 1 1 calc R U . . .
C33A C 0.5170(8) 0.1502(7) 0.3839(5) 0.063(2) Uani 0.3 1 d D U P C 2
H33D H 0.557471 0.149432 0.414132 0.095 Uiso 0.3 1 calc R U P C 2
H33E H 0.545157 0.164286 0.349791 0.095 Uiso 0.3 1 calc R U P C 2
H33F H 0.492679 0.102541 0.379369 0.095 Uiso 0.3 1 calc R U P C 2
C35A C 0.2037(5) 0.3425(5) 0.4883(3) 0.0354(16) Uani 0.5 1 d D . P F 2
H35D H 0.234004 0.358520 0.455532 0.053 Uiso 0.5 1 calc R U P F 2
H35E H 0.166998 0.380910 0.501266 0.053 Uiso 0.5 1 calc R U P F 2
H35F H 0.170026 0.300504 0.479189 0.053 Uiso 0.5 1 calc R U P F 2
C32A C 0.3818(6) 0.2029(6) 0.3516(3) 0.046(2) Uani 0.3 1 d D U P C 2
H32D H 0.354427 0.156165 0.349295 0.069 Uiso 0.3 1 calc R U P C 2
H32E H 0.406412 0.214764 0.315793 0.069 Uiso 0.3 1 calc R U P C 2
H32F H 0.340489 0.239205 0.361584 0.069 Uiso 0.3 1 calc R U P C 2
C36A C 0.3179(4) 0.3836(3) 0.5502(3) 0.0394(14) Uani 0.5 1 d D . P F 2
H36D H 0.354825 0.369685 0.580479 0.059 Uiso 0.5 1 calc R U P F 2
H36E H 0.281661 0.422815 0.562139 0.059 Uiso 0.5 1 calc R U P F 2
H36F H 0.351569 0.399191 0.518718 0.059 Uiso 0.5 1 calc R U P F 2

loop_
_atom_site_aniso_label
_atom_site_aniso_U_11
_atom_site_aniso_U_22
_atom_site_aniso_U_33
_atom_site_aniso_U_23
_atom_site_aniso_U_13
_atom_site_aniso_U_12
Sm1 0.0266(2) 0.01316(7) 0.01554(19) -0.00078(7) -0.00754(11) -0.00017(8)
S1 0.0209(2) 0.0257(2) 0.0190(2) -0.00599(17) -0.00176(16) -0.00667(18)
N1 0.0234(8) 0.0160(7) 0.0159(7) 0.0002(5) -0.0025(6) -0.0013(6)
C1 0.0200(9) 0.0205(8) 0.0155(8) -0.0021(6) -0.0029(6) -0.0028(7)
C2 0.0221(9) 0.0284(10) 0.0148(8) -0.0019(7) -0.0017(7) -0.0020(8)
C3 0.0256(10) 0.0395(12) 0.0184(9) 0.0001(8) 0.0022(7) -0.0059(9)
C4 0.0256(10) 0.0406(12) 0.0243(10) -0.0006(9) 0.0005(8) -0.0123(9)
C5 0.0277(10) 0.0307(10) 0.0189(8) -0.0034(7) -0.0038(7) -0.0095(8)
C6 0.0219(9) 0.0198(8) 0.0149(8) -0.0019(6) -0.0023(6) -0.0029(7)
C7 0.0210(9) 0.0331(10) 0.0143(8) -0.0027(7) 0.0001(7) -0.0029(8)
C8 0.0194(9) 0.0295(10) 0.0155(8) -0.0029(7) 0.0002(7) -0.0041(7)
C9 0.0260(10) 0.0296(10) 0.0179(8) -0.0018(7) 0.0019(7) -0.0078(8)
C10 0.0213(9) 0.0386(11) 0.0135(8) -0.0019(7) 0.0017(7) -0.0112(8)
C11 0.0237(10) 0.0387(11) 0.0151(8) 0.0005(8) -0.0016(7) -0.0041(8)
C12 0.0238(10) 0.0331(11) 0.0176(8) -0.0020(7) -0.0007(7) -0.0005(8)
C13 0.0237(10) 0.0319(10) 0.0165(8) 0.0004(7) -0.0011(7) -0.0011(8)
C14 0.0273(12) 0.0560(16) 0.0416(13) 0.0153(12) -0.0080(10) -0.0044(11)
C15 0.0254(10) 0.0318(11) 0.0301(11) 0.0000(8) -0.0011(8) 0.0046(9)
C16 0.0330(11) 0.0398(12) 0.0151(8) -0.0040(8) 0.0017(8) -0.0166(9)
C17 0.0415(14) 0.0461(14) 0.0255(11) -0.0115(10) 0.0007(9) -0.0009(11)
C18 0.0382(13) 0.0663(18) 0.0198(10) -0.0133(11) -0.0068(9) 0.0050(12)
C19 0.0326(11) 0.0327(11) 0.0240(10) 0.0028(8) -0.0046(8) -0.0041(9)
C20 0.0435(14) 0.0408(13) 0.0337(12) 0.0016(10) 0.0017(10) -0.0104(11)
C21 0.0347(12) 0.0307(11) 0.0308(11) -0.0001(9) -0.0013(9) 0.0019(9)
C22 0.0214(9) 0.0187(8) 0.0153(8) -0.0037(6) -0.0028(6) -0.0059(7)
C23 0.0286(10) 0.0175(8) 0.0189(8) -0.0038(7) -0.0033(7) -0.0029(7)
C24 0.0296(11) 0.0237(9) 0.0237(9) -0.0056(7) 0.0002(8) 0.0034(8)
C25 0.0297(11) 0.0274(10) 0.0216(9) -0.0027(7) 0.0036(8) -0.0012(8)
C26 0.0300(11) 0.0244(9) 0.0193(9) 0.0022(7) 0.0011(7) 0.0004(8)
C27 0.0223(9) 0.0217(9) 0.0173(8) -0.0022(7) -0.0012(7) -0.0004(7)
C28 0.0421(13) 0.0201(9) 0.0223(9) -0.0035(7) -0.0026(8) 0.0042(9)
C29 0.0575(16) 0.0211(10) 0.0370(12) 0.0038(9) -0.0004(11) -0.0047(10)
C30 0.0498(15) 0.0312(11) 0.0318(12) -0.0056(9) -0.0090(10) 0.0118(11)
C31 0.0465(15) 0.0378(12) 0.0269(11) -0.0011(9) 0.0131(10) 0.0018(11)
C32 0.050(2) 0.066(3) 0.0241(15) -0.0148(16) 0.0074(15) -0.0121(19)
C33 0.057(3) 0.065(3) 0.055(2) -0.021(2) 0.033(2) -0.023(2)
C34 0.0307(11) 0.0271(10) 0.0193(8) -0.0014(7) 0.0002(7) 0.0064(8)
C35 0.034(4) 0.046(5) 0.076(7) -0.025(4) -0.010(4) 0.010(3)
C36 0.043(3) 0.021(2) 0.056(4) -0.005(3) 0.008(3) 0.006(2)
C37 0.0227(9) 0.0180(8) 0.0182(8) -0.0020(6) 0.0010(6) -0.0047(7)
C38 0.0209(9) 0.0239(9) 0.0251(9) -0.0061(7) -0.0031(7) -0.0004(7)
C39 0.0252(11) 0.0302(11) 0.0346(11) -0.0114(9) -0.0023(8) 0.0022(8)
C40 0.0284(11) 0.0347(11) 0.0275(10) -0.0135(9) 0.0022(8) -0.0046(9)
C41 0.0310(11) 0.0317(11) 0.0180(9) -0.0029(7) -0.0010(7) -0.0074(9)
C42 0.0284(10) 0.0231(9) 0.0183(8) 0.0004(7) -0.0008(7) -0.0042(8)
C33A 0.076(5) 0.070(5) 0.043(4) -0.008(4) 0.027(4) 0.002(5)
C35A 0.038(4) 0.034(4) 0.034(3) -0.008(2) -0.018(3) 0.009(3)
C32A 0.053(5) 0.065(5) 0.020(3) -0.007(3) 0.002(3) -0.020(4)
C36A 0.039(3) 0.029(3) 0.050(4) -0.017(3) -0.018(3) 0.011(2)

loop_
_atom_type_symbol
_atom_type_description
_atom_type_scat_dispersion_real
_atom_type_scat_dispersion_imag
_atom_type_scat_source
C C 0.0033 0.0016 'International Tables Vol C Tables 4.2.6.8 and 6.1.1.4'
H H 0.0000 0.0000 'International Tables Vol C Tables 4.2.6.8 and 6.1.1.4'
N N 0.0061 0.0033 'International Tables Vol C Tables 4.2.6.8 and 6.1.1.4'
S S 0.1246 0.1234 'International Tables Vol C Tables 4.2.6.8 and 6.1.1.4'
Sm Sm -0.1638 3.4418 'International Tables Vol C Tables 4.2.6.8 and 6.1.1.4'

loop_
_exptl_crystal_face_index_h
_exptl_crystal_face_index_k
_exptl_crystal_face_index_l
_exptl_crystal_face_perp_dist
-1.00 1.00 -1.00 0.1580
1.00 -1.00 1.00 0.1080
-1.00 -1.00 1.00 0.1220
1.00 1.00 -1.00 0.1400
-2.00 1.00 -2.00 0.1560
2.00 -1.00 2.00 0.1050
-2.00 -1.00 2.00 0.1170
2.00 1.00 -2.00 0.1390
1.00 -1.00 2.00 0.1200
1.00 1.00 -2.00 0.1630
-1.00 -2.00 -2.00 0.1020
1.00 2.00 2.00 0.0900
-2.00 1.00 -1.00 0.1430
2.00 -2.00 1.00 0.1140
1.00 2.00 0.00 0.1080
2.00 0.00 1.00 0.0970
-1.00 -2.00 0.00 0.1160
-1.00 0.00 1.00 0.1190
1.00 0.00 -1.00 0.1340
1.00 0.00 -2.00 0.1370
-2.00 1.00 2.00 0.1120
-1.00 1.00 1.00 0.1220
0.00 -1.00 -2.00 0.1090
2.00 -2.00 -1.00 0.1270
-1.00 2.00 1.00 0.1240
0.00 -2.00 -1.00 0.1120
0.00 -2.00 1.00 0.1280
-1.00 0.00 -2.00 0.1510
1.00 0.00 2.00 0.1180
0.00 1.00 1.00 0.1070
1.00 1.00 2.00 0.0970

loop_
_geom_angle_atom_site_label_1
_geom_angle_atom_site_label_2
_geom_angle_atom_site_label_3
_geom_angle
_geom_angle_site_symmetry_1
_geom_angle_site_symmetry_3
_geom_angle_publ_flag
Cnt1 Sm1 Cnt1 172.80(4) . 3_656 ?
S1 Sm1 S1 138.29(2) . 3_656 ?
S1 Sm1 C7 65.66(4) 3_656 3_656 ?
S1 Sm1 C7 111.27(4) . 3_656 ?
S1 Sm1 C8 76.50(4) 3_656 3_656 ?
S1 Sm1 C8 121.11(4) . 3_656 ?
S1 Sm1 C11 111.18(4) 3_656 3_656 ?
S1 Sm1 C11 67.09(4) . 3_656 ?
S1 Sm1 C12 83.41(4) . 3_656 ?
S1 Sm1 C12 84.11(4) 3_656 3_656 ?
N1 Sm1 S1 94.93(4) 3_656 . ?
N1 Sm1 S1 124.47(4) 3_656 3_656 ?
N1 Sm1 S1 90.98(4) . 3_656 ?
N1 Sm1 S1 126.72(4) . . ?
N1 Sm1 N1 33.50(7) 3_656 . ?
N1 Sm1 C7 116.81(6) 3_656 3_656 ?
N1 Sm1 C7 106.92(6) . 3_656 ?
N1 Sm1 C8 89.68(6) 3_656 3_656 ?
N1 Sm1 C8 81.89(6) . 3_656 ?
N1 Sm1 C11 121.45(6) . 3_656 ?
N1 Sm1 C11 102.49(6) 3_656 3_656 ?
N1 Sm1 C12 124.94(6) 3_656 3_656 ?
N1 Sm1 C12 130.05(6) . 3_656 ?
C7 Sm1 C8 27.45(6) 3_656 3_656 ?
C7 Sm1 C11 48.21(5) 3_656 3_656 ?
C11 Sm1 C8 54.69(5) 3_656 3_656 ?
C12 Sm1 C7 28.05(6) 3_656 3_656 ?
C12 Sm1 C8 48.58(6) 3_656 3_656 ?
C12 Sm1 C11 27.63(5) 3_656 3_656 ?
Sm1 S1 Sm1 10.667(10) . 3_656 ?
C1 S1 Sm1 112.51(6) . 3_656 ?
C1 S1 Sm1 122.97(6) . . ?
Sm1 N1 Sm1 12.847(13) 3_656 . ?
N1 N1 Sm1 70.91(4) 3_656 . ?
N1 N1 Sm1 75.58(4) 3_656 3_656 ?
N1 N1 C37 126.89(12) 3_656 . ?
C37 N1 Sm1 158.05(13) . . ?
C37 N1 Sm1 147.00(13) . 3_656 ?
C2 C1 S1 121.88(14) . . ?
C2 C1 C6 119.13(17) . . ?
C6 C1 S1 118.94(14) . . ?
C1 C2 C7 120.79(17) . . ?
C3 C2 C1 120.10(18) . . ?
C3 C2 C7 119.11(17) . . ?
C2 C3 H3 119.5 . . ?
C4 C3 C2 120.98(19) . . ?
C4 C3 H3 119.5 . . ?
C3 C4 H4 120.5 . . ?
C3 C4 C5 119.00(19) . . ?
C5 C4 H4 120.5 . . ?
C4 C5 H5 119.3 . . ?
C6 C5 C4 121.43(18) . . ?
C6 C5 H5 119.3 . . ?
C1 C6 C22 121.79(17) . . ?
C5 C6 C1 119.26(17) . . ?
C5 C6 C22 118.95(16) . . ?
C2 C7 Sm1 117.95(12) . 3_656 ?
C8 C7 Sm1 81.68(12) . 3_656 ?
C8 C7 C2 118.71(17) . . ?
C12 C7 Sm1 74.62(12) . 3_656 ?
C12 C7 C2 121.38(19) . . ?
C12 C7 C8 119.76(18) . . ?
C7 C8 Sm1 70.87(11) . 3_656 ?
C7 C8 C13 121.10(17) . . ?
C9 C8 Sm1 81.56(12) . 3_656 ?
C9 C8 C7 118.92(18) . . ?
C9 C8 C13 119.84(19) . . ?
C13 C8 Sm1 121.60(12) . 3_656 ?
C8 C9 H9 118.8 . . ?
C8 C9 C10 122.4(2) . . ?
C10 C9 H9 118.8 . . ?
C9 C10 C16 118.6(2) . . ?
C11 C10 C9 117.56(18) . . ?
C11 C10 C16 123.78(19) . . ?
Sm1 C11 H11 115.9 3_656 . ?
C10 C11 Sm1 84.98(12) . 3_656 ?
C10 C11 H11 118.7 . . ?
C10 C11 C12 122.64(19) . . ?
C12 C11 Sm1 70.66(12) . 3_656 ?
C12 C11 H11 118.7 . . ?
C7 C12 Sm1 77.32(12) . 3_656 ?
C7 C12 C11 118.6(2) . . ?
C7 C12 C19 125.90(18) . . ?
C11 C12 Sm1 81.71(12) . 3_656 ?
C11 C12 C19 115.35(18) . . ?
C19 C12 Sm1 114.44(14) . 3_656 ?
C8 C13 H13 108.0 . . ?
C8 C13 C15 114.12(17) . . ?
C14 C13 C8 110.65(17) . . ?
C14 C13 H13 108.0 . . ?
C14 C13 C15 107.9(2) . . ?
C15 C13 H13 108.0 . . ?
C13 C14 H14A 109.5 . . ?
C13 C14 H14B 109.5 . . ?
C13 C14 H14C 109.5 . . ?
H14A C14 H14B 109.5 . . ?
H14A C14 H14C 109.5 . . ?
H14B C14 H14C 109.5 . . ?
C13 C15 H15A 109.5 . . ?
C13 C15 H15B 109.5 . . ?
C13 C15 H15C 109.5 . . ?
H15A C15 H15B 109.5 . . ?
H15A C15 H15C 109.5 . . ?
H15B C15 H15C 109.5 . . ?
C10 C16 H16 107.4 . . ?
C10 C16 C17 110.16(18) . . ?
C17 C16 H16 107.4 . . ?
C18 C16 C10 114.6(2) . . ?
C18 C16 H16 107.4 . . ?
C18 C16 C17 109.62(19) . . ?
C16 C17 H17A 109.5 . . ?
C16 C17 H17B 109.5 . . ?
C16 C17 H17C 109.5 . . ?
H17A C17 H17B 109.5 . . ?
H17A C17 H17C 109.5 . . ?
H17B C17 H17C 109.5 . . ?
C16 C18 H18A 109.5 . . ?
C16 C18 H18B 109.5 . . ?
C16 C18 H18C 109.5 . . ?
H18A C18 H18B 109.5 . . ?
H18A C18 H18C 109.5 . . ?
H18B C18 H18C 109.5 . . ?
C12 C19 H19 105.7 . . ?
C12 C19 C20 109.9(2) . . ?
C20 C19 H19 105.7 . . ?
C21 C19 C12 118.96(18) . . ?
C21 C19 H19 105.7 . . ?
C21 C19 C20 109.90(19) . . ?
C19 C20 H20A 109.5 . . ?
C19 C20 H20B 109.5 . . ?
C19 C20 H20C 109.5 . . ?
H20A C20 H20B 109.5 . . ?
H20A C20 H20C 109.5 . . ?
H20B C20 H20C 109.5 . . ?
C19 C21 H21A 109.5 . . ?
C19 C21 H21B 109.5 . . ?
C19 C21 H21C 109.5 . . ?
H21A C21 H21B 109.5 . . ?
H21A C21 H21C 109.5 . . ?
H21B C21 H21C 109.5 . . ?
C23 C22 C6 120.29(17) . . ?
C27 C22 C6 119.92(17) . . ?
C27 C22 C23 119.76(17) . . ?
C22 C23 C28 121.03(17) . . ?
C24 C23 C22 119.39(18) . . ?
C24 C23 C28 119.58(18) . . ?
C23 C24 H24 119.3 . . ?
C25 C24 C23 121.50(19) . . ?
C25 C24 H24 119.3 . . ?
C24 C25 C31 121.4(2) . . ?
C26 C25 C24 118.41(19) . . ?
C26 C25 C31 120.2(2) . . ?
C25 C26 H26 119.0 . . ?
C25 C26 C27 122.07(19) . . ?
C27 C26 H26 119.0 . . ?
C22 C27 C34 121.93(17) . . ?
C26 C27 C22 118.83(18) . . ?
C26 C27 C34 119.19(17) . . ?
C23 C28 H28 107.7 . . ?
C23 C28 C29 109.83(18) . . ?
C23 C28 C30 113.02(19) . . ?
C29 C28 H28 107.7 . . ?
C30 C28 H28 107.7 . . ?
C30 C28 C29 110.74(19) . . ?
C28 C29 H29A 109.5 . . ?
C28 C29 H29B 109.5 . . ?
C28 C29 H29C 109.5 . . ?
H29A C29 H29B 109.5 . . ?
H29A C29 H29C 109.5 . . ?
H29B C29 H29C 109.5 . . ?
C28 C30 H30A 109.5 . . ?
C28 C30 H30B 109.5 . . ?
C28 C30 H30C 109.5 . . ?
H30A C30 H30B 109.5 . . ?
H30A C30 H30C 109.5 . . ?
H30B C30 H30C 109.5 . . ?
C25 C31 H31 109.6 . . ?
C25 C31 H31A 104.2 . . ?
C25 C31 C32 110.6(2) . . ?
C25 C31 C33 110.2(2) . . ?
C25 C31 C32A 108.9(4) . . ?
C32 C31 H31 109.6 . . ?
C33 C31 H31 109.6 . . ?
C33 C31 C32 107.3(3) . . ?
C33A C31 C25 120.1(5) . . ?
C33A C31 H31A 104.2 . . ?
C33A C31 C32A 113.4(7) . . ?
C32A C31 H31A 104.2 . . ?
C31 C32 H32A 109.5 . . ?
C31 C32 H32B 109.5 . . ?
C31 C32 H32C 109.5 . . ?
H32A C32 H32B 109.5 . . ?
H32A C32 H32C 109.5 . . ?
H32B C32 H32C 109.5 . . ?
C31 C33 H33A 109.5 . . ?
C31 C33 H33B 109.5 . . ?
C31 C33 H33C 109.5 . . ?
H33A C33 H33B 109.5 . . ?
H33A C33 H33C 109.5 . . ?
H33B C33 H33C 109.5 . . ?
C27 C34 H34 107.5 . . ?
C27 C34 H34A 106.7 . . ?
C27 C34 C36 110.7(3) . . ?
C27 C34 C35A 112.8(4) . . ?
C35 C34 C27 113.6(4) . . ?
C35 C34 H34 107.5 . . ?
C35 C34 C36 109.8(5) . . ?
C36 C34 H34 107.5 . . ?
C35A C34 H34A 106.7 . . ?
C36A C34 C27 111.2(3) . . ?
C36A C34 H34A 106.7 . . ?
C36A C34 C35A 112.2(4) . . ?
C34 C35 H35A 109.5 . . ?
C34 C35 H35B 109.5 . . ?
C34 C35 H35C 109.5 . . ?
H35A C35 H35B 109.5 . . ?
H35A C35 H35C 109.5 . . ?
H35B C35 H35C 109.5 . . ?
C34 C36 H36A 109.5 . . ?
C34 C36 H36B 109.5 . . ?
C34 C36 H36C 109.5 . . ?
H36A C36 H36B 109.5 . . ?
H36A C36 H36C 109.5 . . ?
H36B C36 H36C 109.5 . . ?
N1 C37 C38 124.97(17) . . ?
N1 C37 C42 115.50(17) . . ?
C38 C37 C42 119.29(18) . . ?
C37 C38 H38 120.4 . . ?
C39 C38 C37 119.21(19) . . ?
C39 C38 H38 120.4 . . ?
C38 C39 H39 119.4 . . ?
C38 C39 C40 121.2(2) . . ?
C40 C39 H39 119.4 . . ?
C39 C40 H40 120.2 . . ?
C41 C40 C39 119.51(19) . . ?
C41 C40 H40 120.2 . . ?
C40 C41 H41 119.9 . . ?
C40 C41 C42 120.2(2) . . ?
C42 C41 H41 119.9 . . ?
C37 C42 H42 119.7 . . ?
C41 C42 C37 120.6(2) . . ?
C41 C42 H42 119.7 . . ?
C31 C33A H33D 109.5 . . ?
C31 C33A H33E 109.5 . . ?
C31 C33A H33F 109.5 . . ?
H33D C33A H33E 109.5 . . ?
H33D C33A H33F 109.5 . . ?
H33E C33A H33F 109.5 . . ?
C34 C35A H35D 109.5 . . ?
C34 C35A H35E 109.5 . . ?
C34 C35A H35F 109.5 . . ?
H35D C35A H35E 109.5 . . ?
H35D C35A H35F 109.5 . . ?
H35E C35A H35F 109.5 . . ?
C31 C32A H32D 109.5 . . ?
C31 C32A H32E 109.5 . . ?
C31 C32A H32F 109.5 . . ?
H32D C32A H32E 109.5 . . ?
H32D C32A H32F 109.5 . . ?
H32E C32A H32F 109.5 . . ?
C34 C36A H36D 109.5 . . ?
C34 C36A H36E 109.5 . . ?
C34 C36A H36F 109.5 . . ?
H36D C36A H36E 109.5 . . ?
H36D C36A H36F 109.5 . . ?
H36E C36A H36F 109.5 . . ?

loop_
_geom_bond_atom_site_label_1
_geom_bond_atom_site_label_2
_geom_bond_distance
_geom_bond_site_symmetry_2
_geom_bond_publ_flag
Sm1 Cnt1 2.700(1) . ?
Sm1 Cnt1 3.214(1) 3_656 ?
Sm1 S1 2.8199(6) 3_656 ?
Sm1 S1 2.7152(6) . ?
Sm1 N1 2.3608(16) . ?
Sm1 N1 2.3036(16) 3_656 ?
Sm1 C7 2.915(2) 3_656 ?
Sm1 C8 3.053(2) 3_656 ?
Sm1 C11 3.021(2) 3_656 ?
Sm1 C12 2.881(2) 3_656 ?
S1 C1 1.7609(19) . ?
N1 N1 1.346(3) 3_656 ?
N1 C37 1.391(2) . ?
C1 C2 1.403(3) . ?
C1 C6 1.417(2) . ?
C2 C3 1.393(3) . ?
C2 C7 1.499(3) . ?
C3 H3 0.9500 . ?
C3 C4 1.389(3) . ?
C4 H4 0.9500 . ?
C4 C5 1.392(3) . ?
C5 H5 0.9500 . ?
C5 C6 1.392(3) . ?
C6 C22 1.497(3) . ?
C7 C8 1.422(3) . ?
C7 C12 1.405(3) . ?
C8 C9 1.397(3) . ?
C8 C13 1.528(3) . ?
C9 H9 0.9500 . ?
C9 C10 1.401(3) . ?
C10 C11 1.382(3) . ?
C10 C16 1.527(3) . ?
C11 H11 0.9500 . ?
C11 C12 1.416(3) . ?
C12 C19 1.533(3) . ?
C13 H13 1.0000 . ?
C13 C14 1.527(3) . ?
C13 C15 1.528(3) . ?
C14 H14A 0.9800 . ?
C14 H14B 0.9800 . ?
C14 H14C 0.9800 . ?
C15 H15A 0.9800 . ?
C15 H15B 0.9800 . ?
C15 H15C 0.9800 . ?
C16 H16 1.0000 . ?
C16 C17 1.535(3) . ?
C16 C18 1.511(3) . ?
C17 H17A 0.9800 . ?
C17 H17B 0.9800 . ?
C17 H17C 0.9800 . ?
C18 H18A 0.9800 . ?
C18 H18B 0.9800 . ?
C18 H18C 0.9800 . ?
C19 H19 1.0000 . ?
C19 C20 1.537(3) . ?
C19 C21 1.532(3) . ?
C20 H20A 0.9800 . ?
C20 H20B 0.9800 . ?
C20 H20C 0.9800 . ?
C21 H21A 0.9800 . ?
C21 H21B 0.9800 . ?
C21 H21C 0.9800 . ?
C22 C23 1.408(3) . ?
C22 C27 1.403(3) . ?
C23 C24 1.392(3) . ?
C23 C28 1.520(3) . ?
C24 H24 0.9500 . ?
C24 C25 1.389(3) . ?
C25 C26 1.385(3) . ?
C25 C31 1.521(3) . ?
C26 H26 0.9500 . ?
C26 C27 1.396(3) . ?
C27 C34 1.521(3) . ?
C28 H28 1.0000 . ?
C28 C29 1.535(3) . ?
C28 C30 1.529(3) . ?
C29 H29A 0.9800 . ?
C29 H29B 0.9800 . ?
C29 H29C 0.9800 . ?
C30 H30A 0.9800 . ?
C30 H30B 0.9800 . ?
C30 H30C 0.9800 . ?
C31 H31 1.0000 . ?
C31 H31A 1.0000 . ?
C31 C32 1.559(5) . ?
C31 C33 1.525(6) . ?
C31 C33A 1.433(11) . ?
C31 C32A 1.562(9) . ?
C32 H32A 0.9800 . ?
C32 H32B 0.9800 . ?
C32 H32C 0.9800 . ?
C33 H33A 0.9800 . ?
C33 H33B 0.9800 . ?
C33 H33C 0.9800 . ?
C34 H34 1.0000 . ?
C34 H34A 1.0000 . ?
C34 C35 1.473(9) . ?
C34 C36 1.583(6) . ?
C34 C35A 1.548(7) . ?
C34 C36A 1.450(6) . ?
C35 H35A 0.9800 . ?
C35 H35B 0.9800 . ?
C35 H35C 0.9800 . ?
C36 H36A 0.9800 . ?
C36 H36B 0.9800 . ?
C36 H36C 0.9800 . ?
C37 C38 1.401(3) . ?
C37 C42 1.407(3) . ?
C38 H38 0.9500 . ?
C38 C39 1.389(3) . ?
C39 H39 0.9500 . ?
C39 C40 1.397(3) . ?
C40 H40 0.9500 . ?
C40 C41 1.382(3) . ?
C41 H41 0.9500 . ?
C41 C42 1.386(3) . ?
C42 H42 0.9500 . ?
C33A H33D 0.9800 . ?
C33A H33E 0.9800 . ?
C33A H33F 0.9800 . ?
C35A H35D 0.9800 . ?
C35A H35E 0.9800 . ?
C35A H35F 0.9800 . ?
C32A H32D 0.9800 . ?
C32A H32E 0.9800 . ?
C32A H32F 0.9800 . ?
C36A H36D 0.9800 . ?
C36A H36E 0.9800 . ?
C36A H36F 0.9800 . ?

loop_
_geom_torsion_atom_site_label_1
_geom_torsion_atom_site_label_2
_geom_torsion_atom_site_label_3
_geom_torsion_atom_site_label_4
_geom_torsion
_geom_torsion_site_symmetry_1
_geom_torsion_site_symmetry_2
_geom_torsion_site_symmetry_3
_geom_torsion_site_symmetry_4
_geom_torsion_publ_flag
Sm1 S1 C1 C2 6.0(2) . . . . ?
Sm1 S1 C1 C2 3.63(19) 3_656 . . . ?
Sm1 S1 C1 C6 -171.34(12) . . . . ?
Sm1 S1 C1 C6 -173.72(13) 3_656 . . . ?
Sm1 N1 C37 C38 -109.9(2) 3_656 . . . ?
Sm1 N1 C37 C38 -124.4(3) . . . . ?
Sm1 N1 C37 C42 64.4(3) 3_656 . . . ?
Sm1 N1 C37 C42 49.9(4) . . . . ?
Sm1 C7 C8 C9 -68.33(17) 3_656 . . . ?
Sm1 C7 C8 C13 116.01(17) 3_656 . . . ?
Sm1 C7 C12 C11 73.07(18) 3_656 . . . ?
Sm1 C7 C12 C19 -111.1(2) 3_656 . . . ?
Sm1 C8 C9 C10 -64.31(19) 3_656 . . . ?
Sm1 C8 C13 C14 167.63(16) 3_656 . . . ?
Sm1 C8 C13 C15 -70.4(2) 3_656 . . . ?
Sm1 C11 C12 C7 -70.60(17) 3_656 . . . ?
Sm1 C11 C12 C19 113.17(18) 3_656 . . . ?
Sm1 C12 C19 C20 174.13(14) 3_656 . . . ?
Sm1 C12 C19 C21 -58.0(2) 3_656 . . . ?
S1 C1 C2 C3 -174.47(17) . . . . ?
S1 C1 C2 C7 5.8(3) . . . . ?
S1 C1 C6 C5 174.22(16) . . . . ?
S1 C1 C6 C22 -6.4(3) . . . . ?
N1 N1 C37 C38 15.8(3) 3_656 . . . ?
N1 N1 C37 C42 -169.9(2) 3_656 . . . ?
N1 C37 C38 C39 172.83(19) . . . . ?
N1 C37 C42 C41 -174.43(18) . . . . ?
C1 C2 C3 C4 0.0(3) . . . . ?
C1 C2 C7 Sm1 -12.2(3) . . . 3_656 ?
C1 C2 C7 C8 83.8(2) . . . . ?
C1 C2 C7 C12 -100.6(2) . . . . ?
C1 C6 C22 C23 91.5(2) . . . . ?
C1 C6 C22 C27 -90.4(2) . . . . ?
C2 C1 C6 C5 -3.2(3) . . . . ?
C2 C1 C6 C22 176.16(18) . . . . ?
C2 C3 C4 C5 -2.4(4) . . . . ?
C2 C7 C8 Sm1 -117.39(17) . . . 3_656 ?
C2 C7 C8 C9 174.28(18) . . . . ?
C2 C7 C8 C13 -1.4(3) . . . . ?
C2 C7 C12 Sm1 113.68(18) . . . 3_656 ?
C2 C7 C12 C11 -173.25(19) . . . . ?
C2 C7 C12 C19 2.5(3) . . . . ?
C3 C2 C7 Sm1 168.03(16) . . . 3_656 ?
C3 C2 C7 C8 -96.0(2) . . . . ?
C3 C2 C7 C12 79.6(3) . . . . ?
C3 C4 C5 C6 2.1(4) . . . . ?
C4 C5 C6 C1 0.7(3) . . . . ?
C4 C5 C6 C22 -178.6(2) . . . . ?
C5 C6 C22 C23 -89.1(2) . . . . ?
C5 C6 C22 C27 89.0(2) . . . . ?
C6 C1 C2 C3 2.9(3) . . . . ?
C6 C1 C2 C7 -176.89(18) . . . . ?
C6 C22 C23 C24 176.31(18) . . . . ?
C6 C22 C23 C28 -3.8(3) . . . . ?
C6 C22 C27 C26 -175.99(18) . . . . ?
C6 C22 C27 C34 6.6(3) . . . . ?
C7 C2 C3 C4 179.7(2) . . . . ?
C7 C8 C9 C10 -1.7(3) . . . . ?
C7 C8 C13 C14 82.1(2) . . . . ?
C7 C8 C13 C15 -155.90(19) . . . . ?
C7 C12 C19 C20 -94.1(3) . . . . ?
C7 C12 C19 C21 33.8(3) . . . . ?
C8 C7 C12 Sm1 -70.72(17) . . . 3_656 ?
C8 C7 C12 C11 2.3(3) . . . . ?
C8 C7 C12 C19 178.1(2) . . . . ?
C8 C9 C10 C11 3.8(3) . . . . ?
C8 C9 C10 C16 -173.30(18) . . . . ?
C9 C8 C13 C14 -93.5(2) . . . . ?
C9 C8 C13 C15 28.5(3) . . . . ?
C9 C10 C11 Sm1 60.33(17) . . . 3_656 ?
C9 C10 C11 C12 -2.9(3) . . . . ?
C9 C10 C16 C17 70.3(2) . . . . ?
C9 C10 C16 C18 -165.6(2) . . . . ?
C10 C11 C12 Sm1 70.43(19) . . . 3_656 ?
C10 C11 C12 C7 -0.2(3) . . . . ?
C10 C11 C12 C19 -176.40(19) . . . . ?
C11 C10 C16 C17 -106.7(2) . . . . ?
C11 C10 C16 C18 17.5(3) . . . . ?
C11 C12 C19 C20 81.8(2) . . . . ?
C11 C12 C19 C21 -150.3(2) . . . . ?
C12 C7 C8 Sm1 66.90(17) . . . 3_656 ?
C12 C7 C8 C9 -1.4(3) . . . . ?
C12 C7 C8 C13 -177.09(18) . . . . ?
C13 C8 C9 C10 173.98(18) . . . . ?
C16 C10 C11 Sm1 -122.70(18) . . . 3_656 ?
C16 C10 C11 C12 174.11(19) . . . . ?
C22 C23 C24 C25 0.4(3) . . . . ?
C22 C23 C28 C29 96.5(2) . . . . ?
C22 C23 C28 C30 -139.3(2) . . . . ?
C22 C27 C34 C35 -110.3(4) . . . . ?
C22 C27 C34 C36 125.6(3) . . . . ?
C22 C27 C34 C35A -135.5(3) . . . . ?
C22 C27 C34 C36A 97.5(4) . . . . ?
C23 C22 C27 C26 2.2(3) . . . . ?
C23 C22 C27 C34 -175.26(18) . . . . ?
C23 C24 C25 C26 0.7(3) . . . . ?
C23 C24 C25 C31 179.5(2) . . . . ?
C24 C23 C28 C29 -83.5(2) . . . . ?
C24 C23 C28 C30 40.7(3) . . . . ?
C24 C25 C26 C27 -0.3(3) . . . . ?
C24 C25 C31 C32 60.9(3) . . . . ?
C24 C25 C31 C33 -57.6(3) . . . . ?
C24 C25 C31 C33A -8.6(7) . . . . ?
C24 C25 C31 C32A 124.5(5) . . . . ?
C25 C26 C27 C22 -1.1(3) . . . . ?
C25 C26 C27 C34 176.4(2) . . . . ?
C26 C25 C31 C32 -120.3(3) . . . . ?
C26 C25 C31 C33 121.2(3) . . . . ?
C26 C25 C31 C33A 170.2(7) . . . . ?
C26 C25 C31 C32A -56.8(5) . . . . ?
C26 C27 C34 C35 72.3(5) . . . . ?
C26 C27 C34 C36 -51.8(4) . . . . ?
C26 C27 C34 C35A 47.1(4) . . . . ?
C26 C27 C34 C36A -79.9(4) . . . . ?
C27 C22 C23 C24 -1.8(3) . . . . ?
C27 C22 C23 C28 178.10(18) . . . . ?
C28 C23 C24 C25 -179.5(2) . . . . ?
C31 C25 C26 C27 -179.1(2) . . . . ?
C37 C38 C39 C40 1.4(3) . . . . ?
C38 C37 C42 C41 0.2(3) . . . . ?
C38 C39 C40 C41 -0.5(3) . . . . ?
C39 C40 C41 C42 -0.6(3) . . . . ?
C40 C41 C42 C37 0.8(3) . . . . ?
C42 C37 C38 C39 -1.2(3) . . . . ?
